data_9004057
loop_
_publ_author_name
'Trotter, J.'
'Barnes, W. H.'

_publ_section_title
;
 The structure of vanadinite
;
_journal_name_full 'The Canadian Mineralogist'
_journal_page_first 161
_journal_page_last 173
_journal_volume 6
_journal_year 1958
_chemical_formula_sum 'Cl O12 Pb5 V3'
_chemical_name_mineral Vanadinite
_space_group_IT_number 176
_symmetry_space_group_name_Hall '-P 6c'
_symmetry_space_group_name_H-M 'P 63/m'
_cell_angle_alpha 90
_cell_angle_beta 90
_cell_angle_gamma 120
_cell_length_a 10.331
_cell_length_b 10.331
_cell_length_c 7.343
_cell_formula_units_Z 2
_cell_volume 678.717
_database_code_amcsd 0005076
_exptl_crystal_density_diffrn 6.930
_cod_original_formula_sum 'Pb5 V3 Cl O12'
_cod_database_code 9004057

loop_
_space_group_symop_operation_xyz
x,y,z
-x+y,-x,1/2-z
x-y,x,1/2+z
y,-x+y,-z
-y,x-y,z
x,y,1/2-z
-x,-y,1/2+z
x-y,x,-z
-x+y,-x,z
-y,x-y,1/2-z
y,-x+y,1/2+z
-x,-y,-z

loop_
_atom_site_label
_atom_site_fract_x
_atom_site_fract_y
_atom_site_fract_z
_atom_site_U_iso_or_equiv
Pb1 0.33333 0.66667 0.00540 0.01900
Pb2 0.25580 0.01070 0.25000 0.01900
V 0.40460 0.37870 0.25000 0.01900
Cl 0.00000 0.00000 0.00000 0.01900
O1 0.33090 0.50050 0.25000 0.03293
O2 0.60060 0.46040 0.25000 0.03293
O3 0.38120 0.28730 0.04630 0.03293

loop_
_cod_related_entry_id
_cod_related_entry_database
_cod_related_entry_code
1 AMCSD 0005076
